data_7050867
loop_
_publ_author_name
'Lu, Tong-Bu'
'Xiang, Hua'
'Luck, Rudy L.'
'Jiang, Long'
'Mao, Zong-Wan'
'Ji, Liang-Nian'

_publ_section_title
;
 [NiL]3[BTC]2??14H2O
 [L???=???3,10-bis(2-ethyl)-1,3,5,8,10,12-hexaazacyclotetradecane,
 BTC???=???1,3,5-benzenetricarboxylate]: synthesis, structure and
 unique selective guest molecule absorption propertiesElectronic
 supplementary information (ESI) available: 1H NMR spectra of dried 1,
 as prepared and after immersion in different solvent mixtures. See
 http://www.rsc.org/suppdata/nj/b2/b202220f/
;
_journal_issue 8
_journal_name_full 'New Journal of Chemistry'
_journal_page_first 969
_journal_paper_doi 10.1039/b202220f
_journal_volume 26
_journal_year 2002
_chemical_formula_sum 'C54 H124 N18 Ni3 O26'
_chemical_formula_weight 1617.9
_chemical_name_systematic
; 
? 
;
_space_group_IT_number 2
_symmetry_cell_setting triclinic
_symmetry_space_group_name_Hall '-P 1'
_symmetry_space_group_name_H-M 'P -1'
_atom_sites_solution_hydrogens geom
_atom_sites_solution_primary direct
_atom_sites_solution_secondary difmap
_audit_creation_method SHELXL-97
_cell_angle_alpha 115.233(4)
_cell_angle_beta 93.117(5)
_cell_angle_gamma 96.030(5)
_cell_formula_units_Z 1
_cell_length_a 8.541(2)
_cell_length_b 14.920(4)
_cell_length_c 17.352(5)
_cell_measurement_temperature 293(2)
_cell_volume 1977.0(9)
_computing_structure_refinement 'SHELXL-97 (Sheldrick, 1997)'
_computing_structure_solution 'SHELXS-97 (Sheldrick, 1990)'
_diffrn_ambient_temperature 293(2)
_diffrn_measured_fraction_theta_full 0.872
_diffrn_measured_fraction_theta_max 0.872
_diffrn_radiation_monochromator graphite
_diffrn_radiation_source 'fine-focus sealed tube'
_diffrn_radiation_type MoK\a
_diffrn_radiation_wavelength 0.71073
_diffrn_reflns_av_R_equivalents 0.0411
_diffrn_reflns_av_sigmaI/netI 0.1150
_diffrn_reflns_limit_h_max 11
_diffrn_reflns_limit_h_min -5
_diffrn_reflns_limit_k_max 20
_diffrn_reflns_limit_k_min -20
_diffrn_reflns_limit_l_max 24
_diffrn_reflns_limit_l_min -24
_diffrn_reflns_number 13265
_diffrn_reflns_theta_full 29.87
_diffrn_reflns_theta_max 29.87
_diffrn_reflns_theta_min 2.61
_exptl_absorpt_coefficient_mu 0.798
_exptl_crystal_density_diffrn 1.494
_exptl_crystal_density_method 'not measured'
_exptl_crystal_F_000 953
_exptl_crystal_size_max 0.24
_exptl_crystal_size_mid 0.10
_exptl_crystal_size_min 0.07
_refine_diff_density_max 1.048
_refine_diff_density_min -1.002
_refine_diff_density_rms 0.109
_refine_ls_extinction_method none
_refine_ls_goodness_of_fit_ref 1.096
_refine_ls_hydrogen_treatment mixed
_refine_ls_matrix_type full
_refine_ls_number_parameters 460
_refine_ls_number_reflns 9948
_refine_ls_number_restraints 0
_refine_ls_restrained_S_all 1.096
_refine_ls_R_factor_all 0.1538
_refine_ls_R_factor_gt 0.0700
_refine_ls_shift/su_max 0.000
_refine_ls_shift/su_mean 0.000
_refine_ls_structure_factor_coef Fsqd
_refine_ls_weighting_details 'calc w=1/[\s^2^(Fo^2^)+(0.1000P)^2^+0.0000P] where P=(Fo^2^+2Fc^2^)/3'
_refine_ls_weighting_scheme calc
_refine_ls_wR_factor_gt 0.1871
_refine_ls_wR_factor_ref 0.2302
_reflns_number_gt 4745
_reflns_number_total 9948
_reflns_threshold_expression >2sigma(I)
_cod_data_source_file b202220f.txt
_cod_data_source_block ni
_cod_depositor_comments
;
The following automatic conversions were performed:
'_symmetry_cell_setting' value 'Triclinic' changed to 'triclinic'
according to '/home/saulius/struct/CIF-dictionaries/cif_core.dic'
dictionary named 'cif_core.dic' version 2.4.1 from 2010-06-29.

Automatic conversion script
Id: cif_fix_enum 1527 2010-12-29 10:47:43Z saulius 
;
_cod_original_cell_volume 1977.0(10)
_cod_original_sg_symbol_H-M P-1
_cod_database_code 7050867

loop_
_symmetry_equiv_pos_as_xyz
'x, y, z'
'-x, -y, -z'

loop_
_atom_site_label
_atom_site_type_symbol
_atom_site_fract_x
_atom_site_fract_y
_atom_site_fract_z
_atom_site_U_iso_or_equiv
_atom_site_adp_type
_atom_site_occupancy
_atom_site_symmetry_multiplicity
_atom_site_calc_flag
_atom_site_refinement_flags
_atom_site_disorder_assembly
_atom_site_disorder_group
Ni3 Ni 0.0000 0.5000 0.5000 0.0337(2) Uani 1 2 d S . .
Ni1 Ni -1.0000 0.0000 0.0000 0.0362(2) Uani 1 2 d S . .
Ni2 Ni -0.5000 0.0000 0.5000 0.0411(3) Uani 1 2 d S . .
O1 O -0.8171(4) 0.0743(3) 0.1012(2) 0.0506(10) Uani 1 1 d . . .
O3 O -0.1925(4) 0.3895(2) 0.4208(2) 0.0434(9) Uani 1 1 d . . .
O5 O -0.5087(4) 0.0914(3) 0.4349(2) 0.0525(10) Uani 1 1 d . . .
N8 N 0.0112(4) 0.5620(3) 0.4156(2) 0.0364(9) Uani 1 1 d . . .
O4 O -0.2338(5) 0.4106(3) 0.3016(3) 0.0667(12) Uani 1 1 d . . .
C27 C -0.6563(6) 0.1338(4) 0.2592(3) 0.0416(12) Uani 1 1 d . . .
H27A H -0.7447 0.0848 0.2408 0.050 Uiso 1 1 calc R . .
C22 C -0.3974(5) 0.2815(3) 0.3154(3) 0.0349(11) Uani 1 1 d . . .
N9 N 0.1502(5) 0.3975(3) 0.4392(3) 0.0423(10) Uani 1 1 d . . .
O6 O -0.7620(4) 0.0739(3) 0.3861(3) 0.0628(11) Uani 1 1 d . . .
N3 N -1.0539(5) -0.0992(3) 0.0516(3) 0.0447(11) Uani 1 1 d . . .
C26 C -0.6169(6) 0.1039(4) 0.3900(3) 0.0408(12) Uani 1 1 d . . .
C20 C -0.6164(5) 0.1798(3) 0.2088(3) 0.0353(11) Uani 1 1 d . . .
C25 C -0.5695(5) 0.1572(3) 0.3375(3) 0.0374(11) Uani 1 1 d . . .
C24 C -0.4385(5) 0.2310(3) 0.3641(3) 0.0367(11) Uani 1 1 d . . .
H24A H -0.3774 0.2468 0.4154 0.044 Uiso 1 1 calc R . .
C23 C -0.2647(6) 0.3676(4) 0.3486(3) 0.0431(12) Uani 1 1 d . . .
O2 O -0.6783(5) 0.1946(4) 0.0807(3) 0.0836(16) Uani 1 1 d . . .
C21 C -0.4869(5) 0.2552(3) 0.2371(3) 0.0376(12) Uani 1 1 d . . .
H21A H -0.4598 0.2882 0.2038 0.045 Uiso 1 1 calc R . .
N5 N -0.7430(5) -0.0322(3) 0.4874(3) 0.0510(12) Uani 1 1 d . . .
C19 C -0.7120(6) 0.1472(4) 0.1230(3) 0.0456(13) Uani 1 1 d . . .
N7 N 0.2404(5) 0.4832(3) 0.3516(3) 0.0514(11) Uani 1 1 d . . .
N2 N -1.1570(5) 0.0930(3) 0.0663(3) 0.0523(12) Uani 1 1 d . . .
N6 N -0.4763(6) -0.1179(4) 0.3851(3) 0.0568(12) Uani 1 1 d . . .
C15 C 0.1726(6) 0.5753(4) 0.3901(3) 0.0473(13) Uani 1 1 d . . .
H15A H 0.1674 0.6043 0.3497 0.057 Uiso 1 1 calc R . .
H15B H 0.2422 0.6222 0.4404 0.057 Uiso 1 1 calc R . .
N4 N -0.7511(6) -0.1976(4) 0.3693(4) 0.0665(15) Uani 1 1 d . . .
C18 C 0.2013(6) 0.3626(4) 0.5029(4) 0.0512(14) Uani 1 1 d . . .
H18A H 0.2813 0.4126 0.5457 0.061 Uiso 1 1 calc R . .
H18B H 0.2466 0.3012 0.4751 0.061 Uiso 1 1 calc R . .
N1 N -1.1917(6) 0.0175(4) 0.1655(3) 0.0648(14) Uani 1 1 d . . .
C4 C -1.0783(7) -0.0533(4) 0.1433(3) 0.0546(15) Uani 1 1 d . . .
H4A H -1.1140 -0.1061 0.1595 0.066 Uiso 1 1 calc R . .
H4B H -0.9773 -0.0191 0.1767 0.066 Uiso 1 1 calc R . .
C16 C 0.2856(6) 0.4407(4) 0.4079(4) 0.0525(14) Uani 1 1 d . . .
H16A H 0.3525 0.4920 0.4572 0.063 Uiso 1 1 calc R . .
H16B H 0.3486 0.3882 0.3784 0.063 Uiso 1 1 calc R . .
C17 C -0.0582(6) 0.6554(4) 0.4549(4) 0.0487(14) Uani 1 1 d . . .
H17A H -0.0898 0.6765 0.4113 0.058 Uiso 1 1 calc R . .
H17B H 0.0194 0.7079 0.4972 0.058 Uiso 1 1 calc R . .
C14 C 0.1607(8) 0.4099(5) 0.2683(4) 0.0677(18) Uani 1 1 d . . .
H14A H 0.0561 0.3850 0.2761 0.081 Uiso 1 1 calc R . .
H14B H 0.2198 0.3537 0.2460 0.081 Uiso 1 1 calc R . .
C10 C -0.5846(8) -0.2113(5) 0.3694(4) 0.075(2) Uani 1 1 d . . .
H10A H -0.5689 -0.2641 0.3145 0.090 Uiso 1 1 calc R . .
H10B H -0.5569 -0.2324 0.4134 0.090 Uiso 1 1 calc R . .
C3 C -1.1508(8) 0.1078(5) 0.1569(4) 0.0648(17) Uani 1 1 d . . .
H3A H -1.0446 0.1377 0.1850 0.078 Uiso 1 1 calc R . .
H3B H -1.2227 0.1544 0.1861 0.078 Uiso 1 1 calc R . .
C9 C -0.8003(7) -0.1402(5) 0.4508(5) 0.0643(18) Uani 1 1 d . . .
H9A H -0.7636 -0.1658 0.4904 0.077 Uiso 1 1 calc R . .
H9B H -0.9152 -0.1497 0.4457 0.077 Uiso 1 1 calc R . .
C2 C -1.3606(8) -0.0283(7) 0.1362(5) 0.088(2) Uani 1 1 d . . .
H2A H -1.3704 -0.0745 0.0759 0.105 Uiso 1 1 calc R . .
H2B H -1.4246 0.0239 0.1424 0.105 Uiso 1 1 calc R . .
C5 C -1.1107(8) 0.1880(4) 0.0583(4) 0.0691(18) Uani 1 1 d . . .
H5A H -1.0183 0.2266 0.0983 0.083 Uiso 1 1 calc R . .
H5B H -1.1966 0.2281 0.0717 0.083 Uiso 1 1 calc R . .
C6 C -0.9258(7) -0.1620(5) 0.0328(4) 0.0631(17) Uani 1 1 d . . .
H6A H -0.9586 -0.2227 0.0389 0.076 Uiso 1 1 calc R . .
H6B H -0.8320 -0.1261 0.0727 0.076 Uiso 1 1 calc R . .
C12 C -0.3036(8) -0.1279(5) 0.3880(4) 0.0718(19) Uani 1 1 d . . .
H12A H -0.2793 -0.1628 0.4223 0.086 Uiso 1 1 calc R . .
H12B H -0.2763 -0.1661 0.3306 0.086 Uiso 1 1 calc R . .
C11 C -0.7904(7) 0.0236(5) 0.5728(4) 0.0687(18) Uani 1 1 d . . .
H11A H -0.7695 -0.0101 0.6085 0.082 Uiso 1 1 calc R . .
H11B H -0.9029 0.0278 0.5687 0.082 Uiso 1 1 calc R . .
C13 C 0.1441(15) 0.4519(7) 0.2024(5) 0.151(5) Uani 1 1 d . . .
H13A H 0.0903 0.4005 0.1495 0.227 Uiso 1 1 calc R . .
H13B H 0.2473 0.4747 0.1928 0.227 Uiso 1 1 calc R . .
H13C H 0.0841 0.5069 0.2234 0.227 Uiso 1 1 calc R . .
C8 C -0.8196(10) -0.1853(6) 0.2958(5) 0.103(3) Uani 1 1 d . . .
H8A H -0.7883 -0.1286 0.2877 0.124 Uiso 1 1 calc R . .
C7 C -0.927(2) -0.2576(9) 0.2418(8) 0.251(9) Uani 1 1 d . . .
H7A H -0.9616 -0.2415 0.1962 0.377 Uiso 1 1 calc R . .
H7B H -1.0156 -0.2653 0.2712 0.377 Uiso 1 1 calc R . .
H7C H -0.8822 -0.3189 0.2184 0.377 Uiso 1 1 calc R . .
C1 C -1.4232(10) -0.0833(7) 0.1863(6) 0.115(3) Uani 1 1 d . . .
H1A H -1.5315 -0.1121 0.1649 0.173 Uiso 1 1 calc R . .
H1B H -1.4170 -0.0373 0.2458 0.173 Uiso 1 1 calc R . .
H1C H -1.3608 -0.1354 0.1801 0.173 Uiso 1 1 calc R . .
OW7 O -1.0195(6) 0.1578(4) 0.3523(3) 0.0922(16) Uani 1 1 d . . .
OW6 O -0.4585(9) 0.5385(7) 0.2906(6) 0.186(4) Uani 1 1 d . . .
OW5 O -0.5234(16) 0.3435(11) 0.0553(9) 0.149(6) Uani 0.50 1 d P . .
OW4 O -0.394(2) 0.6375(15) 0.1764(10) 0.190(7) Uani 0.50 1 d P . .
OW3 O -0.7781(19) 0.3581(14) -0.0454(11) 0.355(8) Uani 1 1 d . . .
OW1 O -0.265(3) 0.4458(18) 0.1539(12) 0.229(9) Uani 0.50 1 d P . .
OW2 O -0.647(2) 0.6560(17) 0.0832(13) 0.219(9) Uani 0.50 1 d P . .

loop_
_atom_site_aniso_label
_atom_site_aniso_U_11
_atom_site_aniso_U_22
_atom_site_aniso_U_33
_atom_site_aniso_U_23
_atom_site_aniso_U_13
_atom_site_aniso_U_12
Ni3 0.0303(5) 0.0270(4) 0.0377(5) 0.0116(4) -0.0104(4) -0.0034(3)
Ni1 0.0362(5) 0.0341(5) 0.0299(5) 0.0096(4) -0.0118(4) -0.0022(4)
Ni2 0.0350(5) 0.0434(5) 0.0491(6) 0.0286(5) -0.0120(4) -0.0059(4)
O1 0.049(2) 0.050(2) 0.043(2) 0.0196(17) -0.0247(17) -0.0204(18)
O3 0.0383(19) 0.0411(19) 0.0417(19) 0.0168(16) -0.0210(15) -0.0135(15)
O5 0.040(2) 0.063(2) 0.068(2) 0.047(2) -0.0191(17) -0.0106(18)
N8 0.033(2) 0.029(2) 0.042(2) 0.0127(18) -0.0026(17) -0.0035(17)
O4 0.064(3) 0.076(3) 0.061(3) 0.046(2) -0.030(2) -0.041(2)
C27 0.036(3) 0.037(3) 0.044(3) 0.017(2) -0.018(2) -0.010(2)
C22 0.029(2) 0.032(2) 0.037(3) 0.012(2) -0.0095(19) -0.001(2)
N9 0.040(2) 0.038(2) 0.049(3) 0.020(2) -0.0028(19) 0.0056(19)
O6 0.039(2) 0.081(3) 0.089(3) 0.064(3) -0.016(2) -0.012(2)
N3 0.043(2) 0.045(2) 0.042(2) 0.018(2) -0.0098(19) -0.002(2)
C26 0.037(3) 0.040(3) 0.045(3) 0.023(2) -0.012(2) -0.010(2)
C20 0.034(2) 0.035(2) 0.032(2) 0.014(2) -0.012(2) -0.003(2)
C25 0.038(3) 0.033(2) 0.038(3) 0.016(2) -0.012(2) -0.003(2)
C24 0.035(3) 0.031(2) 0.037(3) 0.014(2) -0.019(2) -0.004(2)
C23 0.040(3) 0.036(3) 0.046(3) 0.015(2) -0.015(2) -0.007(2)
O2 0.090(3) 0.097(3) 0.060(3) 0.050(3) -0.042(2) -0.051(3)
C21 0.040(3) 0.035(2) 0.034(3) 0.015(2) -0.011(2) -0.004(2)
N5 0.044(3) 0.056(3) 0.061(3) 0.039(2) -0.013(2) -0.011(2)
C19 0.047(3) 0.049(3) 0.035(3) 0.020(2) -0.015(2) -0.013(3)
N7 0.054(3) 0.049(3) 0.047(3) 0.019(2) -0.002(2) 0.004(2)
N2 0.063(3) 0.051(3) 0.042(3) 0.016(2) 0.009(2) 0.019(2)
N6 0.055(3) 0.058(3) 0.057(3) 0.027(2) -0.007(2) 0.000(2)
C15 0.051(3) 0.038(3) 0.043(3) 0.015(2) -0.008(2) -0.013(2)
N4 0.060(3) 0.059(3) 0.082(4) 0.043(3) -0.031(3) -0.021(3)
C18 0.053(3) 0.042(3) 0.060(4) 0.022(3) 0.001(3) 0.015(3)
N1 0.059(3) 0.083(4) 0.052(3) 0.032(3) -0.001(2) -0.001(3)
C4 0.050(3) 0.065(4) 0.050(3) 0.030(3) -0.009(3) 0.000(3)
C16 0.039(3) 0.060(4) 0.060(4) 0.025(3) 0.011(3) 0.014(3)
C17 0.058(3) 0.035(3) 0.055(3) 0.023(3) -0.003(3) 0.005(3)
C14 0.085(5) 0.059(4) 0.051(4) 0.016(3) 0.011(3) 0.012(4)
C10 0.094(5) 0.045(3) 0.075(5) 0.022(3) -0.015(4) -0.009(4)
C3 0.076(4) 0.065(4) 0.046(3) 0.015(3) 0.010(3) 0.015(3)
C9 0.043(3) 0.071(4) 0.090(5) 0.055(4) -0.024(3) -0.018(3)
C2 0.059(4) 0.134(7) 0.074(5) 0.051(5) 0.011(4) 0.004(4)
C5 0.090(5) 0.051(4) 0.065(4) 0.020(3) 0.012(4) 0.024(3)
C6 0.073(4) 0.056(4) 0.071(4) 0.037(3) -0.002(3) 0.012(3)
C12 0.070(4) 0.078(5) 0.072(5) 0.035(4) 0.013(3) 0.021(4)
C11 0.046(3) 0.096(5) 0.078(5) 0.053(4) -0.001(3) 0.002(3)
C13 0.271(14) 0.097(7) 0.059(5) 0.030(5) -0.032(7) -0.045(8)
C8 0.128(7) 0.083(5) 0.094(6) 0.055(5) -0.067(5) -0.040(5)
C7 0.39(2) 0.158(12) 0.170(12) 0.076(10) -0.182(14) -0.031(13)
C1 0.085(6) 0.147(8) 0.135(8) 0.086(7) 0.018(5) -0.015(6)
OW7 0.093(4) 0.099(4) 0.064(3) 0.014(3) -0.002(3) 0.029(3)
OW6 0.125(6) 0.246(9) 0.282(11) 0.203(9) 0.025(6) 0.039(6)
OW5 0.142(11) 0.161(12) 0.178(13) 0.131(11) -0.035(9) -0.071(10)
OW4 0.231(19) 0.223(19) 0.120(12) 0.067(13) 0.052(12) 0.060(15)
OW3 0.309(17) 0.43(2) 0.343(18) 0.214(18) -0.035(14) -0.063(16)
OW1 0.26(2) 0.29(2) 0.190(18) 0.162(19) -0.002(16) 0.04(2)
OW2 0.23(2) 0.25(2) 0.201(19) 0.121(18) 0.071(16) 0.028(18)

loop_
_atom_type_symbol
_atom_type_description
_atom_type_scat_dispersion_real
_atom_type_scat_dispersion_imag
_atom_type_scat_source
C C 0.0033 0.0016 'International Tables Vol C Tables 4.2.6.8 and 6.1.1.4'
H H 0.0000 0.0000 'International Tables Vol C Tables 4.2.6.8 and 6.1.1.4'
N N 0.0061 0.0033 'International Tables Vol C Tables 4.2.6.8 and 6.1.1.4'
O O 0.0106 0.0060 'International Tables Vol C Tables 4.2.6.8 and 6.1.1.4'
Ni Ni 0.3393 1.1124 'International Tables Vol C Tables 4.2.6.8 and 6.1.1.4'

loop_
_geom_angle_atom_site_label_1
_geom_angle_atom_site_label_2
_geom_angle_atom_site_label_3
_geom_angle
_geom_angle_site_symmetry_1
_geom_angle_site_symmetry_3
_geom_angle_publ_flag
N8 Ni3 N8 180.000(1) 2_566 . ?
N8 Ni3 N9 86.11(16) 2_566 . ?
N8 Ni3 N9 93.89(16) . . ?
N8 Ni3 N9 93.89(16) 2_566 2_566 ?
N8 Ni3 N9 86.11(16) . 2_566 ?
N9 Ni3 N9 180.0(2) . 2_566 ?
N8 Ni3 O3 91.36(14) 2_566 2_566 ?
N8 Ni3 O3 88.64(14) . 2_566 ?
N9 Ni3 O3 92.39(15) . 2_566 ?
N9 Ni3 O3 87.61(15) 2_566 2_566 ?
N8 Ni3 O3 88.64(14) 2_566 . ?
N8 Ni3 O3 91.36(14) . . ?
N9 Ni3 O3 87.61(15) . . ?
N9 Ni3 O3 92.39(15) 2_566 . ?
O3 Ni3 O3 180.00(17) 2_566 . ?
N2 Ni1 N2 180.00(17) 2_355 . ?
N2 Ni1 N3 93.46(18) 2_355 2_355 ?
N2 Ni1 N3 86.54(18) . 2_355 ?
N2 Ni1 N3 86.54(18) 2_355 . ?
N2 Ni1 N3 93.46(18) . . ?
N3 Ni1 N3 180.00(16) 2_355 . ?
N2 Ni1 O1 92.10(17) 2_355 2_355 ?
N2 Ni1 O1 87.90(17) . 2_355 ?
N3 Ni1 O1 87.89(14) 2_355 2_355 ?
N3 Ni1 O1 92.11(14) . 2_355 ?
N2 Ni1 O1 87.90(17) 2_355 . ?
N2 Ni1 O1 92.10(17) . . ?
N3 Ni1 O1 92.11(14) 2_355 . ?
N3 Ni1 O1 87.89(14) . . ?
O1 Ni1 O1 180.00(16) 2_355 . ?
N5 Ni2 N5 180.000(1) 2_456 . ?
N5 Ni2 N6 85.86(19) 2_456 . ?
N5 Ni2 N6 94.14(19) . . ?
N5 Ni2 N6 94.14(19) 2_456 2_456 ?
N5 Ni2 N6 85.86(19) . 2_456 ?
N6 Ni2 N6 180.0(2) . 2_456 ?
N5 Ni2 O5 87.43(15) 2_456 . ?
N5 Ni2 O5 92.57(15) . . ?
N6 Ni2 O5 88.55(17) . . ?
N6 Ni2 O5 91.45(17) 2_456 . ?
N5 Ni2 O5 92.57(15) 2_456 2_456 ?
N5 Ni2 O5 87.43(15) . 2_456 ?
N6 Ni2 O5 91.45(17) . 2_456 ?
N6 Ni2 O5 88.55(17) 2_456 2_456 ?
O5 Ni2 O5 180.000(1) . 2_456 ?
C19 O1 Ni1 136.0(3) . . ?
C23 O3 Ni3 134.5(3) . . ?
C26 O5 Ni2 133.3(3) . . ?
C17 N8 C15 114.0(4) . . ?
C17 N8 Ni3 106.0(3) . . ?
C15 N8 Ni3 114.0(3) . . ?
C20 C27 C25 122.4(4) . . ?
C24 C22 C21 119.2(4) . . ?
C24 C22 C23 120.5(4) . . ?
C21 C22 C23 120.2(5) . . ?
C18 N9 C16 113.4(4) . . ?
C18 N9 Ni3 104.5(3) . . ?
C16 N9 Ni3 112.9(3) . . ?
C6 N3 C4 113.1(4) . . ?
C6 N3 Ni1 105.4(3) . . ?
C4 N3 Ni1 115.3(3) . . ?
O5 C26 O6 124.5(5) . . ?
O5 C26 C25 117.4(4) . . ?
O6 C26 C25 118.1(4) . . ?
C27 C20 C21 119.0(4) . . ?
C27 C20 C19 119.4(4) . . ?
C21 C20 C19 121.5(5) . . ?
C24 C25 C27 118.0(4) . . ?
C24 C25 C26 121.6(4) . . ?
C27 C25 C26 120.5(4) . . ?
C22 C24 C25 121.0(4) . . ?
O4 C23 O3 125.6(5) . . ?
O4 C23 C22 117.5(4) . . ?
O3 C23 C22 116.9(5) . . ?
C20 C21 C22 120.4(5) . . ?
C11 N5 C9 113.1(5) . . ?
C11 N5 Ni2 105.8(3) . . ?
C9 N5 Ni2 113.2(4) . . ?
O1 C19 O2 126.0(5) . . ?
O1 C19 C20 116.2(5) . . ?
O2 C19 C20 117.8(5) . . ?
C16 N7 C15 116.1(4) . . ?
C16 N7 C14 114.1(5) . . ?
C15 N7 C14 115.3(4) . . ?
C3 N2 C5 113.0(5) . . ?
C3 N2 Ni1 111.9(3) . . ?
C5 N2 Ni1 104.5(4) . . ?
C10 N6 C12 114.5(5) . . ?
C10 N6 Ni2 112.5(4) . . ?
C12 N6 Ni2 105.1(4) . . ?
N7 C15 N8 113.8(4) . . ?
C9 N4 C10 115.6(5) . . ?
C9 N4 C8 117.8(6) . . ?
C10 N4 C8 115.7(6) . . ?
N9 C18 C17 108.5(4) . 2_566 ?
C3 N1 C4 117.5(5) . . ?
C3 N1 C2 114.2(5) . . ?
C4 N1 C2 115.0(5) . . ?
N1 C4 N3 114.5(4) . . ?
N7 C16 N9 115.0(4) . . ?
N8 C17 C18 108.9(4) . 2_566 ?
N7 C14 C13 113.6(5) . . ?
N4 C10 N6 112.7(5) . . ?
N1 C3 N2 113.6(5) . . ?
N4 C9 N5 114.7(5) . . ?
N1 C2 C1 112.4(6) . . ?
N2 C5 C6 108.8(5) . 2_355 ?
N3 C6 C5 108.5(5) . 2_355 ?
C11 C12 N6 108.2(5) 2_456 . ?
N5 C11 C12 108.4(5) . 2_456 ?
C7 C8 N4 117.2(8) . . ?

loop_
_geom_bond_atom_site_label_1
_geom_bond_atom_site_label_2
_geom_bond_distance
_geom_bond_site_symmetry_2
_geom_bond_publ_flag
Ni3 N8 2.040(4) 2_566 ?
Ni3 N8 2.040(4) . ?
Ni3 N9 2.069(4) . ?
Ni3 N9 2.069(4) 2_566 ?
Ni3 O3 2.136(3) 2_566 ?
Ni3 O3 2.136(3) . ?
Ni1 N2 2.060(4) 2_355 ?
Ni1 N2 2.060(4) . ?
Ni1 N3 2.058(4) 2_355 ?
Ni1 N3 2.058(4) . ?
Ni1 O1 2.105(3) 2_355 ?
Ni1 O1 2.105(3) . ?
Ni2 N5 2.059(4) 2_456 ?
Ni2 N5 2.059(4) . ?
Ni2 N6 2.059(5) . ?
Ni2 N6 2.059(5) 2_456 ?
Ni2 O5 2.114(3) . ?
Ni2 O5 2.114(3) 2_456 ?
O1 C19 1.241(6) . ?
O3 C23 1.258(6) . ?
O5 C26 1.256(5) . ?
N8 C17 1.473(6) . ?
N8 C15 1.489(6) . ?
O4 C23 1.257(6) . ?
C27 C20 1.359(7) . ?
C27 C25 1.396(6) . ?
C22 C24 1.389(7) . ?
C22 C21 1.397(6) . ?
C22 C23 1.503(7) . ?
N9 C18 1.473(6) . ?
N9 C16 1.502(7) . ?
O6 C26 1.261(6) . ?
N3 C6 1.475(7) . ?
N3 C4 1.477(7) . ?
C26 C25 1.490(7) . ?
C20 C21 1.392(6) . ?
C20 C19 1.513(6) . ?
C25 C24 1.388(6) . ?
O2 C19 1.242(6) . ?
N5 C11 1.462(8) . ?
N5 C9 1.472(7) . ?
N7 C16 1.430(7) . ?
N7 C15 1.448(7) . ?
N7 C14 1.463(7) . ?
N2 C3 1.488(7) . ?
N2 C5 1.497(7) . ?
N6 C10 1.499(8) . ?
N6 C12 1.499(8) . ?
N4 C9 1.421(8) . ?
N4 C10 1.458(8) . ?
N4 C8 1.464(8) . ?
C18 C17 1.516(8) 2_566 ?
N1 C3 1.427(8) . ?
N1 C4 1.453(7) . ?
N1 C2 1.491(8) . ?
C17 C18 1.516(8) 2_566 ?
C14 C13 1.527(10) . ?
C2 C1 1.510(10) . ?
C5 C6 1.518(8) 2_355 ?
C6 C5 1.518(8) 2_355 ?
C12 C11 1.518(9) 2_456 ?
C11 C12 1.518(9) 2_456 ?
C8 C7 1.311(12) . ?
